data_2231640
loop_
_publ_author_name
'Shen, Jin-Bei'
'Liu, Jia-Lu'
'Zhao, Guo-Liang'

_publ_section_title
;
 Bis(\m-2-phenoxypropionato-\k^2^<i>O</i>:<i>O</i>')bis[(1,10-phenanthroline-\k^2^<i>N</i>,<i>N</i>')bis(2-phenoxypropionato-\k^2^<i>O</i>,<i>O</i>')samarium(III)]
;
_journal_coeditor_code NG5218
_journal_issue 9
_journal_name_full 'Acta Crystallographica Section E'
_journal_page_first m1319
_journal_paper_doi 10.1107/S1600536811034829
_journal_volume 67
_journal_year 2011
_chemical_formula_iupac '[Sm2 (C9 H9 O3)6 (C12 H8 N2)2]'
_chemical_formula_moiety 'C78 H70 N4 O18 Sm2'
_chemical_formula_sum 'C78 H70 N4 O18 Sm2'
_chemical_formula_weight 1652.08
_chemical_name_systematic
;
Bis(\m-2-phenoxypropionato-\k^2^<i>O</i>:<i>O</i>')bis[(1,10-phenanthroline-
\k^2^<i>N</i>,<i>N</i>')bis(2-phenoxypropionato-
\k^2^<i>O</i>,<i>O</i>')samarium(III)]
;
_space_group_IT_number 2
_symmetry_cell_setting triclinic
_symmetry_space_group_name_Hall '-P 1'
_symmetry_space_group_name_H-M 'P -1'
_atom_sites_solution_hydrogens geom
_atom_sites_solution_primary direct
_atom_sites_solution_secondary difmap
_audit_creation_method SHELXL-97
_cell_angle_alpha 99.111(3)
_cell_angle_beta 91.116(3)
_cell_angle_gamma 114.381(3)
_cell_formula_units_Z 1
_cell_length_a 11.3589(6)
_cell_length_b 12.2144(6)
_cell_length_c 14.1282(8)
_cell_measurement_reflns_used 9923
_cell_measurement_temperature 296(2)
_cell_measurement_theta_max 25.00
_cell_measurement_theta_min 1.86
_cell_volume 1754.98(17)
_computing_cell_refinement 'SAINT (Bruker, 2006)'
_computing_data_collection 'APEX2 (Bruker, 2006)'
_computing_data_reduction 'SAINT (Bruker, 2006)'
_computing_molecular_graphics 'SHELXTL (Sheldrick, 2008)'
_computing_publication_material 'SHELXL97 (Sheldrick, 2008)'
_computing_structure_refinement 'SHELXL97 (Sheldrick, 2008)'
_computing_structure_solution 'SHELXS97 (Sheldrick, 2008)'
_diffrn_ambient_temperature 296(2)
_diffrn_measured_fraction_theta_full 0.996
_diffrn_measured_fraction_theta_max 0.996
_diffrn_measurement_device_type 'Bruker APEXII area-detector'
_diffrn_measurement_method '\f and \w'
_diffrn_radiation_monochromator graphite
_diffrn_radiation_source 'fine-focus sealed tube'
_diffrn_radiation_type MoK\a
_diffrn_radiation_wavelength 0.71073
_diffrn_reflns_av_R_equivalents 0.0275
_diffrn_reflns_av_sigmaI/netI 0.0279
_diffrn_reflns_limit_h_max 13
_diffrn_reflns_limit_h_min -13
_diffrn_reflns_limit_k_max 14
_diffrn_reflns_limit_k_min -14
_diffrn_reflns_limit_l_max 16
_diffrn_reflns_limit_l_min -16
_diffrn_reflns_number 23059
_diffrn_reflns_theta_full 25.00
_diffrn_reflns_theta_max 25.00
_diffrn_reflns_theta_min 1.86
_exptl_absorpt_coefficient_mu 1.732
_exptl_absorpt_correction_T_max 0.919
_exptl_absorpt_correction_T_min 0.556
_exptl_absorpt_correction_type multi-scan
_exptl_absorpt_process_details '(SADABS; Sheldrick, 1996)'
_exptl_crystal_colour colourless
_exptl_crystal_density_diffrn 1.563
_exptl_crystal_density_method 'not measured'
_exptl_crystal_description block
_exptl_crystal_F_000 834
_exptl_crystal_size_max 0.398
_exptl_crystal_size_mid 0.287
_exptl_crystal_size_min 0.049
_refine_diff_density_max 0.654
_refine_diff_density_min -0.697
_refine_ls_extinction_method none
_refine_ls_goodness_of_fit_ref 1.077
_refine_ls_hydrogen_treatment constr
_refine_ls_matrix_type full
_refine_ls_number_parameters 460
_refine_ls_number_reflns 6164
_refine_ls_number_restraints 18
_refine_ls_restrained_S_all 1.104
_refine_ls_R_factor_all 0.0334
_refine_ls_R_factor_gt 0.0288
_refine_ls_shift/su_max 0.002
_refine_ls_shift/su_mean 0.000
_refine_ls_structure_factor_coef Fsqd
_refine_ls_weighting_details 'calc w=1/[\s^2^(Fo^2^)+(0.0504P)^2^+0.4271P] where P=(Fo^2^+2Fc^2^)/3'
_refine_ls_weighting_scheme calc
_refine_ls_wR_factor_gt 0.0762
_refine_ls_wR_factor_ref 0.0785
_reflns_number_gt 5585
_reflns_number_total 6164
_reflns_threshold_expression I>2sigma(I)
_cod_data_source_file ng5218.cif
_cod_data_source_block I
_cod_original_cell_volume 1754.98(16)
_cod_database_code 2231640
_cod_database_fobs_code 2231640

loop_
_symmetry_equiv_pos_as_xyz
'x, y, z'
'-x, -y, -z'

loop_
_atom_site_type_symbol
_atom_site_label
_atom_site_fract_x
_atom_site_fract_y
_atom_site_fract_z
_atom_site_U_iso_or_equiv
_atom_site_adp_type
_atom_site_calc_flag
_atom_site_refinement_flags
_atom_site_occupancy
_atom_site_symmetry_multiplicity
Sm Sm1 0.821883(15) 0.887562(13) 0.604388(11) 0.03012(8) Uani d U 1 1
C C19 0.9324(4) 0.8368(3) 0.3955(3) 0.0417(9) Uani d . 1 1
O O9 0.7694(3) 0.6931(3) 0.2678(2) 0.0622(8) Uani d . 1 1
N N2 0.6794(3) 0.9250(3) 0.4929(2) 0.0459(8) Uani d . 1 1
O O2 1.0181(3) 0.8723(2) 0.6407(2) 0.0521(7) Uani d U 1 1
O O1 0.8364(3) 0.7135(2) 0.6450(2) 0.0582(7) Uani d U 1 1
O O8 1.0419(3) 0.9270(2) 0.4104(2) 0.0568(7) Uani d . 1 1
N N1 0.5970(3) 0.7250(3) 0.5784(3) 0.0507(8) Uani d . 1 1
O O3 0.9648(3) 0.6020(3) 0.7353(2) 0.0625(8) Uani d . 1 1
C C1 0.9580(4) 0.7664(3) 0.6573(3) 0.0444(8) Uani d U 1 1
O O6 0.6034(3) 0.9804(3) 0.8792(2) 0.0716(9) Uani d . 1 1
C C37 0.5571(4) 0.8368(4) 0.4654(3) 0.0470(9) Uani d . 1 1
C C20 0.9041(4) 0.7522(4) 0.2987(3) 0.0506(10) Uani d . 1 1
H H20A 0.9517 0.7981 0.2503 0.061 Uiso calc R 1 1
O O5 0.8677(3) 0.9529(3) 0.7753(2) 0.0679(9) Uani d U 1 1
O O7 0.8510(3) 0.8087(3) 0.4545(2) 0.0557(7) Uani d . 1 1
O O4 0.7112(3) 0.9757(3) 0.7047(2) 0.0663(8) Uani d U 1 1
C C10 0.7742(4) 0.9820(4) 0.7803(3) 0.0492(8) Uani d U 1 1
C C2 1.0366(4) 0.7021(4) 0.6887(3) 0.0534(10) Uani d . 1 1
H H2A 1.1122 0.7612 0.7320 0.064 Uiso calc R 1 1
C C11 0.7397(4) 1.0285(4) 0.8767(3) 0.0573(11) Uani d . 1 1
H H11A 0.7780 1.0048 0.9282 0.069 Uiso calc R 1 1
C C38 0.5137(4) 0.7313(4) 0.5106(3) 0.0492(10) Uani d . 1 1
C C22 0.7137(4) 0.7577(4) 0.2246(3) 0.0554(11) Uani d . 1 1
C C39 0.3889(4) 0.6380(4) 0.4844(3) 0.0594(11) Uani d . 1 1
C C35 0.5525(5) 0.6292(4) 0.6230(3) 0.0589(11) Uani d . 1 1
H H35A 0.6078 0.6249 0.6702 0.071 Uiso calc R 1 1
C C30 0.5161(5) 0.9533(5) 0.3591(3) 0.0643(12) Uani d . 1 1
H H30A 0.4620 0.9639 0.3147 0.077 Uiso calc R 1 1
C C28 0.7173(4) 1.0236(4) 0.4537(3) 0.0553(10) Uani d . 1 1
H H28A 0.8009 1.0841 0.4718 0.066 Uiso calc R 1 1
C C13 0.5368(5) 0.8547(4) 0.8707(3) 0.0605(11) Uani d . 1 1
C C33 0.3482(5) 0.5388(4) 0.5327(4) 0.0666(13) Uani d . 1 1
H H33A 0.2660 0.4750 0.5167 0.080 Uiso calc R 1 1
C C36 0.4727(4) 0.8471(4) 0.3979(3) 0.0561(11) Uani d . 1 1
C C3 1.0824(6) 0.6470(5) 0.6017(4) 0.0744(14) Uani d . 1 1
H H3A 1.1328 0.6069 0.6222 0.112 Uiso calc R 1 1
H H3B 1.1348 0.7105 0.5685 0.112 Uiso calc R 1 1
H H3C 1.0086 0.5886 0.5593 0.112 Uiso calc R 1 1
C C29 0.6393(5) 1.0424(5) 0.3868(4) 0.0681(13) Uani d . 1 1
H H29A 0.6701 1.1138 0.3614 0.082 Uiso calc R 1 1
C C34 0.4293(5) 0.5363(4) 0.6030(4) 0.0653(12) Uani d . 1 1
H H34A 0.4022 0.4725 0.6374 0.078 Uiso calc R 1 1
C C4 0.9277(5) 0.6275(4) 0.8253(3) 0.0579(11) Uani d . 1 1
C C23 0.7806(5) 0.8736(4) 0.2077(4) 0.0692(13) Uani d . 1 1
H H23A 0.8681 0.9173 0.2294 0.083 Uiso calc R 1 1
C C9 0.9416(6) 0.7410(5) 0.8705(4) 0.0743(14) Uani d . 1 1
H H9A 0.9800 0.8088 0.8413 0.089 Uiso calc R 1 1
C C12 0.7871(6) 1.1663(4) 0.8946(4) 0.0785(15) Uani d . 1 1
H H12A 0.7644 1.1931 0.9563 0.118 Uiso calc R 1 1
H H12B 0.7471 1.1890 0.8453 0.118 Uiso calc R 1 1
H H12C 0.8797 1.2040 0.8935 0.118 Uiso calc R 1 1
C C21 0.9466(6) 0.6517(5) 0.3091(4) 0.0810(16) Uani d . 1 1
H H21A 0.9296 0.5975 0.2483 0.122 Uiso calc R 1 1
H H21B 0.8993 0.6068 0.3563 0.122 Uiso calc R 1 1
H H21C 1.0379 0.6874 0.3292 0.122 Uiso calc R 1 1
C C18 0.5918(6) 0.7774(5) 0.8792(4) 0.0735(14) Uani d . 1 1
H H18A 0.6817 0.8066 0.8883 0.088 Uiso calc R 1 1
C C32 0.3066(5) 0.6504(5) 0.4112(4) 0.0773(15) Uani d . 1 1
H H32A 0.2243 0.5880 0.3918 0.093 Uiso calc R 1 1
C C31 0.3475(5) 0.7507(5) 0.3710(4) 0.0744(14) Uani d . 1 1
H H31A 0.2926 0.7570 0.3246 0.089 Uiso calc R 1 1
C C27 0.5839(5) 0.6938(5) 0.1956(4) 0.0761(14) Uani d . 1 1
H H27A 0.5379 0.6161 0.2093 0.091 Uiso calc R 1 1
C C17 0.5140(7) 0.6548(6) 0.8743(4) 0.0881(17) Uani d . 1 1
H H17A 0.5521 0.6020 0.8821 0.106 Uiso calc R 1 1
C C25 0.5894(7) 0.8629(6) 0.1260(4) 0.0911(18) Uani d . 1 1
H H25A 0.5479 0.8978 0.0915 0.109 Uiso calc R 1 1
C C24 0.7171(7) 0.9254(6) 0.1581(4) 0.0879(18) Uani d . 1 1
H H24A 0.7626 1.0043 0.1464 0.105 Uiso calc R 1 1
C C5 0.8736(7) 0.5269(6) 0.8683(5) 0.099(2) Uani d . 1 1
H H5A 0.8649 0.4509 0.8362 0.118 Uiso calc R 1 1
C C16 0.3792(7) 0.6083(5) 0.8578(4) 0.0905(18) Uani d . 1 1
H H16A 0.3267 0.5255 0.8539 0.109 Uiso calc R 1 1
C C8 0.8972(6) 0.7520(6) 0.9608(4) 0.0894(17) Uani d . 1 1
H H8A 0.9042 0.8276 0.9924 0.107 Uiso calc R 1 1
C C14 0.4038(6) 0.8110(5) 0.8534(4) 0.0838(16) Uani d . 1 1
H H14A 0.3668 0.8646 0.8457 0.101 Uiso calc R 1 1
C C26 0.5222(6) 0.7471(6) 0.1455(4) 0.0929(19) Uani d . 1 1
H H26A 0.4344 0.7042 0.1248 0.112 Uiso calc R 1 1
C C15 0.3266(6) 0.6900(6) 0.8476(5) 0.0959(19) Uani d . 1 1
H H15A 0.2371 0.6618 0.8366 0.115 Uiso calc R 1 1
C C6 0.8321(9) 0.5382(7) 0.9594(5) 0.126(3) Uani d . 1 1
H H6A 0.7979 0.4709 0.9897 0.151 Uiso calc R 1 1
C C7 0.8421(7) 0.6498(7) 1.0040(5) 0.113(2) Uani d . 1 1
H H7A 0.8116 0.6575 1.0642 0.136 Uiso calc R 1 1

loop_
_atom_site_aniso_label
_atom_site_aniso_U_11
_atom_site_aniso_U_22
_atom_site_aniso_U_33
_atom_site_aniso_U_12
_atom_site_aniso_U_13
_atom_site_aniso_U_23
Sm1 0.02637(11) 0.03024(10) 0.03149(12) 0.00984(8) 0.00305(7) 0.00517(7)
C19 0.041(2) 0.0375(18) 0.048(2) 0.0173(17) 0.0013(18) 0.0091(16)
O9 0.0541(19) 0.0538(16) 0.066(2) 0.0129(14) -0.0041(15) 0.0035(14)
N2 0.0414(19) 0.0523(18) 0.0432(19) 0.0195(15) 0.0042(14) 0.0075(14)
O2 0.0368(12) 0.0486(15) 0.074(2) 0.0189(12) 0.0051(13) 0.0172(13)
O1 0.0499(18) 0.0466(14) 0.080(2) 0.0178(13) -0.0007(15) 0.0243(13)
O8 0.0521(18) 0.0442(15) 0.0641(19) 0.0106(14) -0.0015(14) 0.0101(13)
N1 0.0422(19) 0.0498(18) 0.058(2) 0.0162(15) 0.0107(16) 0.0113(16)
O3 0.075(2) 0.0549(16) 0.066(2) 0.0332(16) 0.0171(16) 0.0196(14)
C1 0.040(2) 0.045(2) 0.052(2) 0.0203(16) 0.0015(17) 0.0091(16)
O6 0.066(2) 0.070(2) 0.083(2) 0.0318(17) 0.0235(18) 0.0153(17)
C37 0.039(2) 0.059(2) 0.042(2) 0.0212(19) 0.0057(17) 0.0032(18)
C20 0.044(2) 0.050(2) 0.052(2) 0.0164(19) 0.0068(19) 0.0039(18)
O5 0.079(2) 0.103(2) 0.0377(10) 0.058(2) 0.0036(14) 0.0052(14)
O7 0.0533(18) 0.0556(16) 0.0523(18) 0.0178(14) 0.0152(15) 0.0069(13)
O4 0.0654(11) 0.0731(11) 0.0633(11) 0.0335(9) 0.0019(8) 0.0092(9)
C10 0.055(2) 0.051(2) 0.0451(13) 0.0270(19) 0.0130(14) 0.0042(16)
C2 0.048(2) 0.050(2) 0.064(3) 0.0214(19) 0.006(2) 0.0150(19)
C11 0.058(3) 0.065(3) 0.050(3) 0.029(2) 0.007(2) 0.006(2)
C38 0.040(2) 0.056(2) 0.048(2) 0.0190(19) 0.0083(18) 0.0011(18)
C22 0.059(3) 0.056(2) 0.048(2) 0.027(2) -0.001(2) -0.0026(19)
C39 0.041(2) 0.062(3) 0.062(3) 0.013(2) 0.007(2) 0.000(2)
C35 0.055(3) 0.057(2) 0.063(3) 0.019(2) 0.016(2) 0.016(2)
C30 0.055(3) 0.092(3) 0.056(3) 0.041(3) 0.004(2) 0.015(2)
C28 0.052(3) 0.059(2) 0.057(3) 0.023(2) 0.005(2) 0.018(2)
C13 0.063(3) 0.057(3) 0.060(3) 0.023(2) 0.020(2) 0.009(2)
C33 0.048(3) 0.058(3) 0.080(4) 0.010(2) 0.015(2) 0.005(2)
C36 0.044(2) 0.074(3) 0.051(3) 0.027(2) 0.0055(19) 0.007(2)
C3 0.086(4) 0.072(3) 0.085(4) 0.047(3) 0.036(3) 0.025(3)
C29 0.066(3) 0.080(3) 0.069(3) 0.036(3) 0.008(3) 0.026(3)
C34 0.057(3) 0.053(2) 0.078(3) 0.014(2) 0.020(3) 0.014(2)
C4 0.060(3) 0.069(3) 0.052(3) 0.032(2) 0.010(2) 0.016(2)
C23 0.071(3) 0.064(3) 0.069(3) 0.029(3) -0.006(3) 0.003(2)
C9 0.092(4) 0.082(3) 0.062(3) 0.049(3) 0.007(3) 0.014(3)
C12 0.086(4) 0.064(3) 0.074(4) 0.028(3) 0.008(3) -0.008(2)
C21 0.083(4) 0.065(3) 0.102(4) 0.044(3) 0.011(3) -0.003(3)
C18 0.075(3) 0.070(3) 0.078(4) 0.032(3) 0.011(3) 0.015(3)
C32 0.042(3) 0.090(4) 0.080(4) 0.013(3) -0.002(2) 0.003(3)
C31 0.049(3) 0.105(4) 0.064(3) 0.028(3) -0.007(2) 0.014(3)
C27 0.060(3) 0.077(3) 0.080(4) 0.026(3) -0.002(3) -0.004(3)
C17 0.107(5) 0.083(4) 0.085(4) 0.049(4) 0.007(4) 0.022(3)
C25 0.111(5) 0.097(4) 0.079(4) 0.066(4) -0.009(4) -0.006(3)
C24 0.104(5) 0.079(4) 0.087(4) 0.048(4) -0.010(4) 0.006(3)
C5 0.123(5) 0.082(4) 0.085(4) 0.032(4) 0.036(4) 0.028(3)
C16 0.095(5) 0.072(3) 0.090(4) 0.018(3) 0.033(3) 0.018(3)
C8 0.101(5) 0.109(5) 0.069(4) 0.059(4) 0.007(3) 0.004(3)
C14 0.078(4) 0.080(4) 0.096(4) 0.036(3) 0.013(3) 0.016(3)
C26 0.078(4) 0.116(5) 0.086(4) 0.055(4) -0.015(3) -0.015(4)
C15 0.075(4) 0.093(4) 0.107(5) 0.022(3) 0.020(3) 0.017(4)
C6 0.169(8) 0.105(5) 0.090(5) 0.036(5) 0.063(5) 0.032(4)
C7 0.124(6) 0.134(6) 0.071(4) 0.042(5) 0.035(4) 0.019(4)

loop_
_atom_type_symbol
_atom_type_description
_atom_type_scat_dispersion_real
_atom_type_scat_dispersion_imag
_atom_type_scat_source
C C 0.0033 0.0016 'International Tables Vol C Tables 4.2.6.8 and 6.1.1.4'
H H 0.0000 0.0000 'International Tables Vol C Tables 4.2.6.8 and 6.1.1.4'
N N 0.0061 0.0033 'International Tables Vol C Tables 4.2.6.8 and 6.1.1.4'
O O 0.0106 0.0060 'International Tables Vol C Tables 4.2.6.8 and 6.1.1.4'
Sm Sm -0.1638 3.4418 'International Tables Vol C Tables 4.2.6.8 and 6.1.1.4'

loop_
_geom_angle_atom_site_label_1
_geom_angle_atom_site_label_2
_geom_angle_atom_site_label_3
_geom_angle_site_symmetry_1
_geom_angle_site_symmetry_3
_geom_angle
O8 Sm1 O7 2_776 . 91.47(11)
O8 Sm1 O4 2_776 . 88.17(12)
O7 Sm1 O4 . . 149.77(12)
O8 Sm1 O1 2_776 . 136.67(11)
O7 Sm1 O1 . . 83.32(11)
O4 Sm1 O1 . . 116.71(11)
O8 Sm1 O2 2_776 . 81.62(10)
O7 Sm1 O2 . . 80.95(11)
O4 Sm1 O2 . . 128.74(11)
O1 Sm1 O2 . . 55.06(10)
O8 Sm1 O5 2_776 . 87.81(12)
O7 Sm1 O5 . . 155.91(12)
O4 Sm1 O5 . . 54.29(11)
O1 Sm1 O5 . . 80.78(11)
O2 Sm1 O5 . . 75.13(10)
O8 Sm1 N2 2_776 . 82.55(11)
O7 Sm1 N2 . . 74.33(11)
O4 Sm1 N2 . . 75.66(11)
O1 Sm1 N2 . . 135.64(10)
O2 Sm1 N2 . . 150.16(11)
O5 Sm1 N2 . . 129.29(10)
O8 Sm1 N1 2_776 . 148.53(12)
O7 Sm1 N1 . . 87.20(11)
O4 Sm1 N1 . . 77.76(11)
O1 Sm1 N1 . . 74.40(11)
O2 Sm1 N1 . . 128.97(10)
O5 Sm1 N1 . . 105.65(12)
N2 Sm1 N1 . . 66.81(11)
O8 Sm1 C1 2_776 . 109.08(11)
O7 Sm1 C1 . . 82.08(12)
O4 Sm1 C1 . . 126.40(12)
O1 Sm1 C1 . . 27.59(10)
O2 Sm1 C1 . . 27.50(10)
O5 Sm1 C1 . . 75.45(11)
N2 Sm1 C1 . . 154.05(11)
N1 Sm1 C1 . . 101.87(11)
O8 Sm1 C10 2_776 . 89.10(12)
O7 Sm1 C10 . . 176.79(12)
O4 Sm1 C10 . . 27.08(11)
O1 Sm1 C10 . . 98.42(12)
O2 Sm1 C10 . . 102.26(12)
O5 Sm1 C10 . . 27.27(11)
N2 Sm1 C10 . . 102.62(12)
N1 Sm1 C10 . . 90.66(12)
C1 Sm1 C10 . . 100.72(12)
O7 C19 O8 . . 125.5(4)
O7 C19 C20 . . 118.2(3)
O8 C19 C20 . . 116.2(4)
C22 O9 C20 . . 118.2(3)
C28 N2 C37 . . 117.5(4)
C28 N2 Sm1 . . 123.5(3)
C37 N2 Sm1 . . 118.9(3)
C1 O2 Sm1 . . 91.7(2)
C1 O1 Sm1 . . 92.0(2)
C19 O8 Sm1 . 2_776 152.9(3)
C35 N1 C38 . . 117.4(4)
C35 N1 Sm1 . . 124.9(3)
C38 N1 Sm1 . . 117.6(3)
C4 O3 C2 . . 118.2(3)
O2 C1 O1 . . 121.1(3)
O2 C1 C2 . . 118.0(3)
O1 C1 C2 . . 120.8(3)
O2 C1 Sm1 . . 60.83(19)
O1 C1 Sm1 . . 60.40(19)
C2 C1 Sm1 . . 178.4(3)
C13 O6 C11 . . 117.2(4)
N2 C37 C36 . . 122.7(4)
N2 C37 C38 . . 117.7(4)
C36 C37 C38 . . 119.6(4)
O9 C20 C21 . . 106.4(4)
O9 C20 C19 . . 112.2(3)
C21 C20 C19 . . 108.5(4)
O9 C20 H20A . . 109.9
C21 C20 H20A . . 109.9
C19 C20 H20A . . 109.9
C10 O5 Sm1 . . 91.5(2)
C19 O7 Sm1 . . 138.2(3)
C10 O4 Sm1 . . 94.4(3)
O4 C10 O5 . . 119.5(4)
O4 C10 C11 . . 119.8(4)
O5 C10 C11 . . 120.6(4)
O4 C10 Sm1 . . 58.5(2)
O5 C10 Sm1 . . 61.3(2)
C11 C10 Sm1 . . 176.6(3)
O3 C2 C1 . . 113.8(3)
O3 C2 C3 . . 105.3(3)
C1 C2 C3 . . 109.8(4)
O3 C2 H2A . . 109.3
C1 C2 H2A . . 109.3
C3 C2 H2A . . 109.3
O6 C11 C10 . . 110.6(4)
O6 C11 C12 . . 105.8(4)
C10 C11 C12 . . 111.4(4)
O6 C11 H11A . . 109.6
C10 C11 H11A . . 109.6
C12 C11 H11A . . 109.6
N1 C38 C39 . . 121.8(4)
N1 C38 C37 . . 118.4(3)
C39 C38 C37 . . 119.8(4)
C23 C22 C27 . . 120.9(5)
C23 C22 O9 . . 124.5(4)
C27 C22 O9 . . 114.6(4)
C33 C39 C38 . . 118.1(4)
C33 C39 C32 . . 123.1(4)
C38 C39 C32 . . 118.7(4)
N1 C35 C34 . . 123.8(5)
N1 C35 H35A . . 118.1
C34 C35 H35A . . 118.1
C29 C30 C36 . . 119.6(4)
C29 C30 H30A . . 120.2
C36 C30 H30A . . 120.2
N2 C28 C29 . . 123.8(4)
N2 C28 H28A . . 118.1
C29 C28 H28A . . 118.1
C18 C13 C14 . . 120.3(5)
C18 C13 O6 . . 125.2(5)
C14 C13 O6 . . 114.4(4)
C34 C33 C39 . . 119.6(4)
C34 C33 H33A . . 120.2
C39 C33 H33A . . 120.2
C30 C36 C37 . . 117.8(4)
C30 C36 C31 . . 122.4(4)
C37 C36 C31 . . 119.7(4)
C2 C3 H3A . . 109.5
C2 C3 H3B . . 109.5
H3A C3 H3B . . 109.5
C2 C3 H3C . . 109.5
H3A C3 H3C . . 109.5
H3B C3 H3C . . 109.5
C30 C29 C28 . . 118.6(5)
C30 C29 H29A . . 120.7
C28 C29 H29A . . 120.7
C33 C34 C35 . . 119.2(5)
C33 C34 H34A . . 120.4
C35 C34 H34A . . 120.4
C9 C4 C5 . . 121.4(5)
C9 C4 O3 . . 125.2(4)
C5 C4 O3 . . 113.4(4)
C22 C23 C24 . . 119.4(5)
C22 C23 H23A . . 120.3
C24 C23 H23A . . 120.3
C4 C9 C8 . . 118.5(5)
C4 C9 H9A . . 120.7
C8 C9 H9A . . 120.7
C11 C12 H12A . . 109.5
C11 C12 H12B . . 109.5
H12A C12 H12B . . 109.5
C11 C12 H12C . . 109.5
H12A C12 H12C . . 109.5
H12B C12 H12C . . 109.5
C20 C21 H21A . . 109.5
C20 C21 H21B . . 109.5
H21A C21 H21B . . 109.5
C20 C21 H21C . . 109.5
H21A C21 H21C . . 109.5
H21B C21 H21C . . 109.5
C13 C18 C17 . . 119.6(6)
C13 C18 H18A . . 120.2
C17 C18 H18A . . 120.2
C31 C32 C39 . . 120.8(5)
C31 C32 H32A . . 119.6
C39 C32 H32A . . 119.6
C32 C31 C36 . . 121.3(5)
C32 C31 H31A . . 119.3
C36 C31 H31A . . 119.3
C22 C27 C26 . . 118.8(6)
C22 C27 H27A . . 120.6
C26 C27 H27A . . 120.6
C18 C17 C16 . . 121.2(6)
C18 C17 H17A . . 119.4
C16 C17 H17A . . 119.4
C24 C25 C26 . . 119.0(6)
C24 C25 H25A . . 120.5
C26 C25 H25A . . 120.5
C25 C24 C23 . . 121.0(6)
C25 C24 H24A . . 119.5
C23 C24 H24A . . 119.5
C4 C5 C6 . . 120.1(6)
C4 C5 H5A . . 119.9
C6 C5 H5A . . 119.9
C15 C16 C17 . . 117.5(6)
C15 C16 H16A . . 121.3
C17 C16 H16A . . 121.3
C9 C8 C7 . . 119.9(6)
C9 C8 H8A . . 120.1
C7 C8 H8A . . 120.1
C15 C14 C13 . . 120.4(6)
C15 C14 H14A . . 119.8
C13 C14 H14A . . 119.8
C25 C26 C27 . . 120.9(6)
C25 C26 H26A . . 119.6
C27 C26 H26A . . 119.6
C14 C15 C16 . . 121.0(6)
C14 C15 H15A . . 119.5
C16 C15 H15A . . 119.5
C7 C6 C5 . . 119.0(7)
C7 C6 H6A . . 120.5
C5 C6 H6A . . 120.5
C6 C7 C8 . . 121.0(6)
C6 C7 H7A . . 119.5
C8 C7 H7A . . 119.5

loop_
_geom_bond_atom_site_label_1
_geom_bond_atom_site_label_2
_geom_bond_site_symmetry_2
_geom_bond_distance
Sm1 O8 2_776 2.199(3)
Sm1 O7 . 2.272(3)
Sm1 O4 . 2.335(3)
Sm1 O1 . 2.356(3)
Sm1 O2 . 2.366(3)
Sm1 O5 . 2.396(3)
Sm1 N2 . 2.459(3)
Sm1 N1 . 2.480(3)
Sm1 C1 . 2.708(4)
Sm1 C10 . 2.731(4)
C19 O7 . 1.237(5)
C19 O8 . 1.261(5)
C19 C20 . 1.517(5)
O9 C22 . 1.395(5)
O9 C20 . 1.420(5)
N2 C28 . 1.318(5)
N2 C37 . 1.361(5)
O2 C1 . 1.251(5)
O1 C1 . 1.255(5)
O8 Sm1 2_776 2.199(3)
N1 C35 . 1.333(5)
N1 C38 . 1.366(5)
O3 C4 . 1.376(5)
O3 C2 . 1.430(5)
C1 C2 . 1.512(5)
O6 C13 . 1.387(5)
O6 C11 . 1.415(5)
C37 C36 . 1.396(6)
C37 C38 . 1.436(6)
C20 C21 . 1.517(6)
C20 H20A . 0.9800
O5 C10 . 1.252(5)
O4 C10 . 1.247(5)
C10 C11 . 1.513(6)
C2 C3 . 1.512(6)
C2 H2A . 0.9800
C11 C12 . 1.516(6)
C11 H11A . 0.9800
C38 C39 . 1.400(6)
C22 C23 . 1.365(7)
C22 C27 . 1.370(6)
C39 C33 . 1.400(7)
C39 C32 . 1.447(7)
C35 C34 . 1.377(6)
C35 H35A . 0.9300
C30 C29 . 1.372(7)
C30 C36 . 1.390(7)
C30 H30A . 0.9300
C28 C29 . 1.391(6)
C28 H28A . 0.9300
C13 C18 . 1.347(7)
C13 C14 . 1.380(7)
C33 C34 . 1.355(7)
C33 H33A . 0.9300
C36 C31 . 1.417(7)
C3 H3A . 0.9600
C3 H3B . 0.9600
C3 H3C . 0.9600
C29 H29A . 0.9300
C34 H34A . 0.9300
C4 C9 . 1.374(6)
C4 C5 . 1.373(7)
C23 C24 . 1.382(7)
C23 H23A . 0.9300
C9 C8 . 1.389(7)
C9 H9A . 0.9300
C12 H12A . 0.9600
C12 H12B . 0.9600
C12 H12C . 0.9600
C21 H21A . 0.9600
C21 H21B . 0.9600
C21 H21C . 0.9600
C18 C17 . 1.379(8)
C18 H18A . 0.9300
C32 C31 . 1.342(8)
C32 H32A . 0.9300
C31 H31A . 0.9300
C27 C26 . 1.384(8)
C27 H27A . 0.9300
C17 C16 . 1.396(9)
C17 H17A . 0.9300
C25 C24 . 1.357(8)
C25 C26 . 1.378(9)
C25 H25A . 0.9300
C24 H24A . 0.9300
C5 C6 . 1.385(9)
C5 H5A . 0.9300
C16 C15 . 1.381(8)
C16 H16A . 0.9300
C8 C7 . 1.390(9)
C8 H8A . 0.9300
C14 C15 . 1.359(8)
C14 H14A . 0.9300
C26 H26A . 0.9300
C15 H15A . 0.9300
C6 C7 . 1.365(9)
C6 H6A . 0.9300
C7 H7A . 0.9300

loop_
_geom_torsion_atom_site_label_1
_geom_torsion_atom_site_label_2
_geom_torsion_atom_site_label_3
_geom_torsion_atom_site_label_4
_geom_torsion_site_symmetry_1
_geom_torsion_site_symmetry_4
_geom_torsion
O8 Sm1 N2 C28 2_776 . 5.0(3)
O7 Sm1 N2 C28 . . -88.7(3)
O4 Sm1 N2 C28 . . 95.0(3)
O1 Sm1 N2 C28 . . -151.3(3)
O2 Sm1 N2 C28 . . -53.5(4)
O5 Sm1 N2 C28 . . 86.0(3)
N1 Sm1 N2 C28 . . 177.6(3)
C1 Sm1 N2 C28 . . -114.0(4)
C10 Sm1 N2 C28 . . 92.4(3)
O8 Sm1 N2 C37 2_776 . -178.9(3)
O7 Sm1 N2 C37 . . 87.4(3)
O4 Sm1 N2 C37 . . -88.9(3)
O1 Sm1 N2 C37 . . 24.8(3)
O2 Sm1 N2 C37 . . 122.6(3)
O5 Sm1 N2 C37 . . -97.9(3)
N1 Sm1 N2 C37 . . -6.3(3)
C1 Sm1 N2 C37 . . 62.1(4)
C10 Sm1 N2 C37 . . -91.5(3)
O8 Sm1 O2 C1 2_776 . 176.9(2)
O7 Sm1 O2 C1 . . -90.2(2)
O4 Sm1 O2 C1 . . 96.1(3)
O1 Sm1 O2 C1 . . -2.1(2)
O5 Sm1 O2 C1 . . 87.0(2)
N2 Sm1 O2 C1 . . -124.4(3)
N1 Sm1 O2 C1 . . -11.3(3)
C10 Sm1 O2 C1 . . 89.7(2)
O8 Sm1 O1 C1 2_776 . 0.6(3)
O7 Sm1 O1 C1 . . 85.7(3)
O4 Sm1 O1 C1 . . -118.1(2)
O2 Sm1 O1 C1 . . 2.1(2)
O5 Sm1 O1 C1 . . -76.2(3)
N2 Sm1 O1 C1 . . 145.1(2)
N1 Sm1 O1 C1 . . 174.6(3)
C10 Sm1 O1 C1 . . -97.0(3)
O7 C19 O8 Sm1 . 2_776 -103.3(7)
C20 C19 O8 Sm1 . 2_776 81.0(7)
O8 Sm1 N1 C35 2_776 . -162.4(3)
O7 Sm1 N1 C35 . . 109.3(3)
O4 Sm1 N1 C35 . . -97.1(3)
O1 Sm1 N1 C35 . . 25.5(3)
O2 Sm1 N1 C35 . . 33.3(4)
O5 Sm1 N1 C35 . . -50.0(3)
N2 Sm1 N1 C35 . . -176.5(4)
C1 Sm1 N1 C35 . . 28.0(3)
C10 Sm1 N1 C35 . . -73.1(3)
O8 Sm1 N1 C38 2_776 . 20.3(4)
O7 Sm1 N1 C38 . . -68.0(3)
O4 Sm1 N1 C38 . . 85.6(3)
O1 Sm1 N1 C38 . . -151.8(3)
O2 Sm1 N1 C38 . . -144.0(3)
O5 Sm1 N1 C38 . . 132.7(3)
N2 Sm1 N1 C38 . . 6.2(3)
C1 Sm1 N1 C38 . . -149.3(3)
C10 Sm1 N1 C38 . . 109.6(3)
Sm1 O2 C1 O1 . . 3.7(4)
Sm1 O2 C1 C2 . . -178.7(3)
Sm1 O1 C1 O2 . . -3.8(4)
Sm1 O1 C1 C2 . . 178.8(3)
O8 Sm1 C1 O2 2_776 . -3.2(3)
O7 Sm1 C1 O2 . . 85.6(2)
O4 Sm1 C1 O2 . . -105.5(2)
O1 Sm1 C1 O2 . . 176.3(4)
O5 Sm1 C1 O2 . . -85.7(2)
N2 Sm1 C1 O2 . . 110.2(3)
N1 Sm1 C1 O2 . . 171.0(2)
C10 Sm1 C1 O2 . . -96.0(2)
O8 Sm1 C1 O1 2_776 . -179.5(2)
O7 Sm1 C1 O1 . . -90.7(2)
O4 Sm1 C1 O1 . . 78.2(3)
O2 Sm1 C1 O1 . . -176.3(4)
O5 Sm1 C1 O1 . . 98.0(3)
N2 Sm1 C1 O1 . . -66.1(4)
N1 Sm1 C1 O1 . . -5.3(3)
C10 Sm1 C1 O1 . . 87.7(3)
C28 N2 C37 C36 . . 0.5(6)
Sm1 N2 C37 C36 . . -175.9(3)
C28 N2 C37 C38 . . -177.7(4)
Sm1 N2 C37 C38 . . 6.0(4)
C22 O9 C20 C21 . . -160.5(4)
C22 O9 C20 C19 . . 81.0(4)
O7 C19 C20 O9 . . 32.5(5)
O8 C19 C20 O9 . . -151.6(3)
O7 C19 C20 C21 . . -84.8(5)
O8 C19 C20 C21 . . 91.2(4)
O8 Sm1 O5 C10 2_776 . 92.3(3)
O7 Sm1 O5 C10 . . -179.0(2)
O4 Sm1 O5 C10 . . 2.9(2)
O1 Sm1 O5 C10 . . -129.7(3)
O2 Sm1 O5 C10 . . 174.2(3)
N2 Sm1 O5 C10 . . 13.7(3)
N1 Sm1 O5 C10 . . -58.9(3)
C1 Sm1 O5 C10 . . -157.4(3)
O8 C19 O7 Sm1 . . 7.0(7)
C20 C19 O7 Sm1 . . -177.4(3)
O8 Sm1 O7 C19 2_776 . 21.0(4)
O4 Sm1 O7 C19 . . 109.9(4)
O1 Sm1 O7 C19 . . -115.8(4)
O2 Sm1 O7 C19 . . -60.3(4)
O5 Sm1 O7 C19 . . -66.9(5)
N2 Sm1 O7 C19 . . 102.9(4)
N1 Sm1 O7 C19 . . 169.5(4)
C1 Sm1 O7 C19 . . -88.1(4)
O8 Sm1 O4 C10 2_776 . -91.6(3)
O7 Sm1 O4 C10 . . 178.6(2)
O1 Sm1 O4 C10 . . 51.4(3)
O2 Sm1 O4 C10 . . -13.9(3)
O5 Sm1 O4 C10 . . -3.0(2)
N2 Sm1 O4 C10 . . -174.4(3)
N1 Sm1 O4 C10 . . 116.8(3)
C1 Sm1 O4 C10 . . 20.9(3)
Sm1 O4 C10 O5 . . 5.3(4)
Sm1 O4 C10 C11 . . -176.6(3)
Sm1 O5 C10 O4 . . -5.2(4)
Sm1 O5 C10 C11 . . 176.8(4)
O8 Sm1 C10 O4 2_776 . 87.8(3)
O1 Sm1 C10 O4 . . -135.1(3)
O2 Sm1 C10 O4 . . 169.0(2)
O5 Sm1 C10 O4 . . 174.7(4)
N2 Sm1 C10 O4 . . 5.6(3)
N1 Sm1 C10 O4 . . -60.8(3)
C1 Sm1 C10 O4 . . -163.0(3)
O8 Sm1 C10 O5 2_776 . -87.0(3)
O4 Sm1 C10 O5 . . -174.7(4)
O1 Sm1 C10 O5 . . 50.2(3)
O2 Sm1 C10 O5 . . -5.8(3)
N2 Sm1 C10 O5 . . -169.1(3)
N1 Sm1 C10 O5 . . 124.5(3)
C1 Sm1 C10 O5 . . 22.3(3)
C4 O3 C2 C1 . . -69.5(5)
C4 O3 C2 C3 . . 170.2(4)
O2 C1 C2 O3 . . 160.7(4)
O1 C1 C2 O3 . . -21.7(6)
O2 C1 C2 C3 . . -81.6(5)
O1 C1 C2 C3 . . 96.0(5)
C13 O6 C11 C10 . . 63.1(5)
C13 O6 C11 C12 . . -176.1(4)
O4 C10 C11 O6 . . 41.7(6)
O5 C10 C11 O6 . . -140.3(4)
O4 C10 C11 C12 . . -75.8(5)
O5 C10 C11 C12 . . 102.3(5)
C35 N1 C38 C39 . . -3.6(6)
Sm1 N1 C38 C39 . . 173.9(3)
C35 N1 C38 C37 . . 176.7(4)
Sm1 N1 C38 C37 . . -5.8(5)
N2 C37 C38 N1 . . 0.0(5)
C36 C37 C38 N1 . . -178.2(4)
N2 C37 C38 C39 . . -179.7(4)
C36 C37 C38 C39 . . 2.1(6)
C20 O9 C22 C23 . . 1.6(6)
C20 O9 C22 C27 . . 179.1(4)
N1 C38 C39 C33 . . 2.8(6)
C37 C38 C39 C33 . . -177.5(4)
N1 C38 C39 C32 . . -179.3(4)
C37 C38 C39 C32 . . 0.4(6)
C38 N1 C35 C34 . . 1.4(6)
Sm1 N1 C35 C34 . . -175.9(3)
C37 N2 C28 C29 . . 0.4(6)
Sm1 N2 C28 C29 . . 176.5(3)
C11 O6 C13 C18 . . 13.9(7)
C11 O6 C13 C14 . . -167.1(4)
C38 C39 C33 C34 . . 0.4(7)
C32 C39 C33 C34 . . -177.4(5)
C29 C30 C36 C37 . . 1.1(7)
C29 C30 C36 C31 . . -178.8(5)
N2 C37 C36 C30 . . -1.2(6)
C38 C37 C36 C30 . . 177.0(4)
N2 C37 C36 C31 . . 178.7(4)
C38 C37 C36 C31 . . -3.2(6)
C36 C30 C29 C28 . . -0.3(7)
N2 C28 C29 C30 . . -0.5(7)
C39 C33 C34 C35 . . -2.6(7)
N1 C35 C34 C33 . . 1.7(7)
C2 O3 C4 C9 . . 7.5(7)
C2 O3 C4 C5 . . -172.4(5)
C27 C22 C23 C24 . . -2.0(8)
O9 C22 C23 C24 . . 175.4(5)
C5 C4 C9 C8 . . -1.3(8)
O3 C4 C9 C8 . . 178.8(5)
C14 C13 C18 C17 . . -2.5(8)
O6 C13 C18 C17 . . 176.5(5)
C33 C39 C32 C31 . . 176.0(5)
C38 C39 C32 C31 . . -1.8(8)
C39 C32 C31 C36 . . 0.7(9)
C30 C36 C31 C32 . . -178.3(5)
C37 C36 C31 C32 . . 1.8(8)
C23 C22 C27 C26 . . 2.4(8)
O9 C22 C27 C26 . . -175.3(4)
C13 C18 C17 C16 . . 1.9(9)
C26 C25 C24 C23 . . 1.4(9)
C22 C23 C24 C25 . . 0.1(9)
C9 C4 C5 C6 . . -0.2(10)
O3 C4 C5 C6 . . 179.6(7)
C18 C17 C16 C15 . . -0.6(9)
C4 C9 C8 C7 . . 1.1(9)
C18 C13 C14 C15 . . 1.9(9)
O6 C13 C14 C15 . . -177.2(5)
C24 C25 C26 C27 . . -1.1(9)
C22 C27 C26 C25 . . -0.8(9)
C13 C14 C15 C16 . . -0.6(10)
C17 C16 C15 C14 . . 0.0(10)
C4 C5 C6 C7 . . 2.0(13)
C5 C6 C7 C8 . . -2.3(13)
C9 C8 C7 C6 . . 0.7(12)
